data_4084331
loop_
_publ_author_name
'Shupp, John P.'
'Kinne, Adam S.'
'Arman, Hadi D.'
'Tonzetich, Zachary J.'

_publ_section_title
;
 Synthesis and Characterization of Molybdenum(0) and Tungsten(0) Complexes
 of Tetramethylthiourea: Single-Source Precursors for MoS2and WS2
;
_journal_issue 19
_journal_name_full Organometallics
_journal_page_first 5238
_journal_paper_doi 10.1021/om500567y
_journal_volume 33
_journal_year 2014
_chemical_formula_moiety 'C10 H12 N2 O5 S W'
_chemical_formula_sum 'C10 H12 N2 O5 S W'
_chemical_formula_weight 456.13
_chemical_name_systematic
; 
 ? 
;
_space_group_IT_number 14
_symmetry_cell_setting monoclinic
_symmetry_space_group_name_Hall '-P 2yn'
_symmetry_space_group_name_H-M 'P 1 21/n 1'
_atom_sites_solution_hydrogens geom
_atom_sites_solution_primary direct
_atom_sites_solution_secondary difmap
_audit_creation_method SHELXL-97
_cell_angle_alpha 90.00
_cell_angle_beta 109.960(6)
_cell_angle_gamma 90.00
_cell_formula_units_Z 4
_cell_length_a 9.810(5)
_cell_length_b 10.665(4)
_cell_length_c 14.492(7)
_cell_measurement_reflns_used 8593
_cell_measurement_temperature 98(2)
_cell_measurement_theta_max 40.1
_cell_measurement_theta_min 2.2
_cell_volume 1425.1(11)
_computing_cell_refinement
;
CrystalClear-SM Expert 2.0 r5 (Rigaku, 2010)
;
_computing_data_collection
;
CrystalClear-SM Expert 2.0 r5 (Rigaku, 2010)
;
_computing_data_reduction
;
CrystalClear-SM Expert 2.0 r5 (Rigaku, 2010)
;
_diffrn_ambient_temperature 98(2)
_diffrn_detector_area_resol_mean 28.5714
_diffrn_measured_fraction_theta_full 0.984
_diffrn_measured_fraction_theta_max 0.984
_diffrn_measurement_device_type
;
Saturn724 (2x2 bin mode)
;
_diffrn_measurement_method \w
_diffrn_radiation_monochromator graphite
_diffrn_radiation_source 'sealed tube'
_diffrn_radiation_type MoK\a
_diffrn_radiation_wavelength 0.71073
_diffrn_reflns_av_R_equivalents 0.0873
_diffrn_reflns_av_sigmaI/netI 0.0968
_diffrn_reflns_limit_h_max 12
_diffrn_reflns_limit_h_min -12
_diffrn_reflns_limit_k_max 13
_diffrn_reflns_limit_k_min -11
_diffrn_reflns_limit_l_max 18
_diffrn_reflns_limit_l_min -9
_diffrn_reflns_number 5549
_diffrn_reflns_reduction_process 'Lp corrections applied'
_diffrn_reflns_theta_full 27.50
_diffrn_reflns_theta_max 27.50
_diffrn_reflns_theta_min 2.20
_diffrn_standards_decay_% <1
_diffrn_standards_interval_count 0
_diffrn_standards_number 0
_exptl_absorpt_coefficient_mu 8.268
_exptl_absorpt_correction_T_max 1.000
_exptl_absorpt_correction_T_min 0.218
_exptl_absorpt_correction_type multi-scan
_exptl_absorpt_process_details 'ABSCOR (Higashi, 1995)'
_exptl_crystal_colour yellow
_exptl_crystal_density_diffrn 2.126
_exptl_crystal_density_method 'not measured'
_exptl_crystal_description platelet
_exptl_crystal_F_000 864
_exptl_crystal_size_max 0.25
_exptl_crystal_size_mid 0.22
_exptl_crystal_size_min 0.03
_refine_diff_density_max 3.563
_refine_diff_density_min -3.166
_refine_diff_density_rms 0.338
_refine_ls_extinction_method none
_refine_ls_goodness_of_fit_ref 1.002
_refine_ls_hydrogen_treatment constr
_refine_ls_matrix_type full
_refine_ls_number_parameters 172
_refine_ls_number_reflns 3217
_refine_ls_number_restraints 0
_refine_ls_restrained_S_all 1.002
_refine_ls_R_factor_all 0.0614
_refine_ls_R_factor_gt 0.0536
_refine_ls_shift/su_max 0.000
_refine_ls_shift/su_mean 0.000
_refine_ls_structure_factor_coef Fsqd
_refine_ls_weighting_details 'calc w=1/[\s^2^(Fo^2^)+(0.0670P)^2^+1.5000P] where P=(Fo^2^+2Fc^2^)/3'
_refine_ls_weighting_scheme calc
_refine_ls_wR_factor_gt 0.1299
_refine_ls_wR_factor_ref 0.1366
_reflns_number_gt 2651
_reflns_number_total 3217
_reflns_threshold_expression >2sigma(I)
_cod_data_source_file om500567y_si_002.cif
_cod_data_source_block '[W(CO)5(TMTU)]'
_cod_depositor_comments 'Adding full bibliography for 4084329--4084332.cif.'
_cod_original_sg_symbol_H-M P2(1)/n
_cod_database_code 4084331

loop_
_symmetry_equiv_pos_as_xyz
'x, y, z'
'-x+1/2, y+1/2, -z+1/2'
'-x, -y, -z'
'x-1/2, -y-1/2, z-1/2'

loop_
_atom_site_label
_atom_site_type_symbol
_atom_site_fract_x
_atom_site_fract_y
_atom_site_fract_z
_atom_site_U_iso_or_equiv
_atom_site_adp_type
_atom_site_occupancy
_atom_site_symmetry_multiplicity
_atom_site_calc_flag
_atom_site_refinement_flags
W1 W 0.76168(4) 0.19147(3) 0.06151(2) 0.01704(15) Uani 1 1 d .
S1 S 0.9062(2) 0.3329(2) -0.01672(13) 0.0182(4) Uani 1 1 d .
N2 N 1.1851(8) 0.3199(6) 0.0005(5) 0.0174(14) Uani 1 1 d .
N1 N 1.1435(8) 0.3527(6) 0.1467(5) 0.0186(14) Uani 1 1 d .
O2 O 1.0397(8) 0.0820(6) 0.2303(4) 0.0334(16) Uani 1 1 d .
C3 C 1.2837(11) 0.2985(8) 0.2096(6) 0.026(2) Uani 1 1 d .
H3A H 1.3268 0.2528 0.1695 0.039 Uiso 1 1 calc R
H3B H 1.2674 0.2429 0.2569 0.039 Uiso 1 1 calc R
H3C H 1.3478 0.3648 0.2431 0.039 Uiso 1 1 calc R
C1 C 1.0900(10) 0.3339(7) 0.0484(5) 0.0183(17) Uani 1 1 d .
C8 C 0.6312(11) 0.0871(8) 0.1069(5) 0.0258(19) Uani 1 1 d .
C7 C 0.9425(10) 0.1228(7) 0.1707(6) 0.0239(19) Uani 1 1 d .
C4 C 1.1437(11) 0.2559(9) -0.0947(6) 0.031(2) Uani 1 1 d .
H4A H 1.0524 0.2143 -0.1072 0.047 Uiso 1 1 calc R
H4B H 1.2165 0.1952 -0.0937 0.047 Uiso 1 1 calc R
H4C H 1.1351 0.3162 -0.1456 0.047 Uiso 1 1 calc R
C9 C 0.5828(10) 0.2457(9) -0.0533(6) 0.0256(19) Uani 1 1 d .
C6 C 0.7957(10) 0.0468(9) -0.0234(6) 0.0264(19) Uani 1 1 d .
C2 C 1.0675(10) 0.4255(8) 0.1988(6) 0.0236(18) Uani 1 1 d .
H2A H 0.9796 0.4586 0.1527 0.035 Uiso 1 1 calc R
H2B H 1.1281 0.4934 0.2330 0.035 Uiso 1 1 calc R
H2C H 1.0446 0.3727 0.2451 0.035 Uiso 1 1 calc R
O1 O 0.8152(9) -0.0310(6) -0.0699(4) 0.0373(17) Uani 1 1 d .
C10 C 0.7264(10) 0.3283(10) 0.1485(6) 0.028(2) Uani 1 1 d .
C5 C 1.3237(10) 0.3842(9) 0.0316(6) 0.0265(19) Uani 1 1 d .
H5A H 1.3401 0.4226 0.0944 0.040 Uiso 1 1 calc R
H5B H 1.3230 0.4476 -0.0156 0.040 Uiso 1 1 calc R
H5C H 1.3996 0.3251 0.0367 0.040 Uiso 1 1 calc R
O3 O 0.5515(9) 0.0294(7) 0.1331(5) 0.046(2) Uani 1 1 d .
O5 O 0.6958(9) 0.4040(7) 0.1965(5) 0.0431(19) Uani 1 1 d .
O4 O 0.4799(7) 0.2701(7) -0.1172(4) 0.0337(16) Uani 1 1 d .

loop_
_atom_site_aniso_label
_atom_site_aniso_U_11
_atom_site_aniso_U_22
_atom_site_aniso_U_33
_atom_site_aniso_U_23
_atom_site_aniso_U_13
_atom_site_aniso_U_12
W1 0.0185(2) 0.0165(2) 0.01272(19) 0.00027(10) 0.00087(14) -0.00146(11)
S1 0.0152(10) 0.0214(9) 0.0136(8) 0.0035(7) -0.0006(7) -0.0007(8)
N2 0.013(4) 0.019(4) 0.018(3) -0.005(3) 0.003(3) -0.005(3)
N1 0.020(4) 0.016(3) 0.015(3) -0.001(3) 0.001(3) -0.001(3)
O2 0.037(4) 0.032(4) 0.022(3) 0.000(3) -0.001(3) 0.013(3)
C3 0.029(5) 0.024(5) 0.014(4) -0.001(3) -0.006(3) 0.005(4)
C1 0.027(5) 0.014(3) 0.009(3) -0.001(3) 0.000(3) 0.000(3)
C8 0.031(5) 0.027(5) 0.014(3) 0.003(3) 0.000(3) -0.003(4)
C7 0.032(5) 0.008(4) 0.023(4) -0.005(3) -0.001(4) 0.006(3)
C4 0.037(6) 0.034(5) 0.017(4) -0.004(4) 0.003(4) 0.001(4)
C9 0.019(4) 0.038(5) 0.018(4) 0.007(4) 0.003(3) 0.003(4)
C6 0.020(5) 0.037(5) 0.016(3) 0.004(4) -0.002(3) 0.002(4)
C2 0.030(5) 0.021(4) 0.018(4) -0.004(3) 0.007(3) -0.010(4)
O1 0.051(5) 0.027(4) 0.029(3) -0.007(3) 0.007(3) 0.008(3)
C10 0.017(5) 0.045(6) 0.019(4) -0.002(4) 0.003(3) -0.005(4)
C5 0.019(5) 0.031(5) 0.031(4) -0.001(4) 0.010(4) -0.002(4)
O3 0.045(5) 0.052(5) 0.034(4) 0.016(3) 0.006(3) -0.020(4)
O5 0.039(5) 0.053(5) 0.034(4) -0.017(3) 0.007(3) 0.004(4)
O4 0.019(4) 0.053(4) 0.024(3) 0.003(3) 0.002(3) 0.006(3)

loop_
_atom_type_symbol
_atom_type_description
_atom_type_scat_dispersion_real
_atom_type_scat_dispersion_imag
_atom_type_scat_source
C C 0.0033 0.0016 'International Tables Vol C Tables 4.2.6.8 and 6.1.1.4'
H H 0.0000 0.0000 'International Tables Vol C Tables 4.2.6.8 and 6.1.1.4'
N N 0.0061 0.0033 'International Tables Vol C Tables 4.2.6.8 and 6.1.1.4'
S S 0.1246 0.1234 'International Tables Vol C Tables 4.2.6.8 and 6.1.1.4'
W W -0.8490 6.8722 'International Tables Vol C Tables 4.2.6.8 and 6.1.1.4'
O O 0.0106 0.0060 'International Tables Vol C Tables 4.2.6.8 and 6.1.1.4'

loop_
_geom_angle_atom_site_label_1
_geom_angle_atom_site_label_2
_geom_angle_atom_site_label_3
_geom_angle
C8 W1 C10 86.1(4)
C8 W1 C9 87.5(4)
C10 W1 C9 91.2(4)
C8 W1 C7 91.7(4)
C10 W1 C7 93.6(3)
C9 W1 C7 175.0(3)
C8 W1 C6 91.8(4)
C10 W1 C6 177.7(4)
C9 W1 C6 89.7(3)
C7 W1 C6 85.4(3)
C8 W1 S1 173.1(2)
C10 W1 S1 95.1(3)
C9 W1 S1 85.7(3)
C7 W1 S1 95.0(3)
C6 W1 S1 87.2(3)
C1 S1 W1 113.0(3)
C1 N2 C5 121.8(7)
C1 N2 C4 121.2(7)
C5 N2 C4 116.3(7)
C1 N1 C2 122.8(7)
C1 N1 C3 122.2(7)
C2 N1 C3 114.9(6)
N1 C3 H3A 109.5
N1 C3 H3B 109.5
H3A C3 H3B 109.5
N1 C3 H3C 109.5
H3A C3 H3C 109.5
H3B C3 H3C 109.5
N2 C1 N1 118.0(8)
N2 C1 S1 119.7(6)
N1 C1 S1 122.2(7)
O3 C8 W1 177.6(9)
O2 C7 W1 178.1(8)
N2 C4 H4A 109.5
N2 C4 H4B 109.5
H4A C4 H4B 109.5
N2 C4 H4C 109.5
H4A C4 H4C 109.5
H4B C4 H4C 109.5
O4 C9 W1 176.5(9)
O1 C6 W1 179.2(9)
N1 C2 H2A 109.5
N1 C2 H2B 109.5
H2A C2 H2B 109.5
N1 C2 H2C 109.5
H2A C2 H2C 109.5
H2B C2 H2C 109.5
O5 C10 W1 175.0(8)
N2 C5 H5A 109.5
N2 C5 H5B 109.5
H5A C5 H5B 109.5
N2 C5 H5C 109.5
H5A C5 H5C 109.5
H5B C5 H5C 109.5

loop_
_geom_bond_atom_site_label_1
_geom_bond_atom_site_label_2
_geom_bond_distance
W1 C8 1.970(9)
W1 C10 2.034(10)
W1 C9 2.047(8)
W1 C7 2.066(8)
W1 C6 2.070(10)
W1 S1 2.582(2)
S1 C1 1.726(9)
N2 C1 1.348(11)
N2 C5 1.450(11)
N2 C4 1.467(10)
N1 C1 1.355(9)
N1 C2 1.454(11)
N1 C3 1.483(11)
O2 C7 1.132(10)
C3 H3A 0.9600
C3 H3B 0.9600
C3 H3C 0.9600
C8 O3 1.156(11)
C4 H4A 0.9600
C4 H4B 0.9600
C4 H4C 0.9600
C9 O4 1.143(10)
C6 O1 1.125(11)
C2 H2A 0.9600
C2 H2B 0.9600
C2 H2C 0.9600
C10 O5 1.170(11)
C5 H5A 0.9600
C5 H5B 0.9600
C5 H5C 0.9600
